data_2108388
loop_
_publ_author_name
'Han, Yang'
'Fu, Qiang'
'Zhang, Peng'
'Guan, Hongyu'
'Guo, Fang'

_publ_section_title
;
 Acid--ammonium heterodimer and
 N~(ammonium)~--H&#x00B7;&#x00B7;&#x00B7;N~(pyridine)~ synthon preference
 in three salts of nicotinic acid with
 (1<i>R</i>,2<i>R</i>)-1,2-diphenylethylenediamine
;
_journal_coeditor_code AW5017SUP1
_journal_issue 2
_journal_name_full 'Acta Crystallographica Section B'
_journal_page_first
;
;
_journal_paper_doi 10.1107/S2052520619000477
_journal_volume 75
_journal_year 2019
_chemical_absolute_configuration ad
_chemical_formula_moiety 'C14 H18 N2, 2(C6 H4 N O2)'
_chemical_formula_sum 'C26 H26 N4 O4'
_chemical_formula_weight 458.51
_space_group_crystal_system hexagonal
_space_group_IT_number 179
_space_group_name_Hall 'P 65 2 (0 0 1)'
_space_group_name_H-M_alt 'P 65 2 2'
_symmetry_space_group_name_Hall 'P 65 2 (0 0 1)'
_symmetry_space_group_name_H-M 'P 65 2 2'
_atom_sites_solution_hydrogens mixed
_atom_sites_solution_primary direct
_audit_creation_date 2018-11-06
_audit_creation_method
;
Olex2 1.2-beta
(compiled 2018.05.29 svn.r3508 for OlexSys, GUI svn.r5506)
;
_cell_angle_alpha 90
_cell_angle_beta 90
_cell_angle_gamma 120
_cell_formula_units_Z 6
_cell_length_a 13.854(3)
_cell_length_b 13.854(3)
_cell_length_c 27.167(8)
_cell_measurement_reflns_used 2017
_cell_measurement_temperature 293(2)
_cell_measurement_theta_max 20
_cell_measurement_theta_min 2
_cell_volume 4515.7(19)
_computing_molecular_graphics 'Olex2 (Dolomanov et al., 2009)'
_computing_publication_material 'Olex2 (Dolomanov et al., 2009)'
_computing_structure_refinement 'ShelXL (Sheldrick, 2015)'
_computing_structure_solution 'SIR2004 (Burla et al.,  2007)'
_diffrn_ambient_temperature 293.15
_diffrn_measured_fraction_theta_full 0.998
_diffrn_measured_fraction_theta_max 0.998
_diffrn_measurement_device_type 'Bruker P4'
_diffrn_radiation_type CuK\a
_diffrn_radiation_wavelength 1.54178
_diffrn_reflns_av_R_equivalents 0.0611
_diffrn_reflns_av_unetI/netI 0.0332
_diffrn_reflns_Laue_measured_fraction_full 0.998
_diffrn_reflns_Laue_measured_fraction_max 0.998
_diffrn_reflns_limit_h_max 16
_diffrn_reflns_limit_h_min -14
_diffrn_reflns_limit_k_max 16
_diffrn_reflns_limit_k_min -16
_diffrn_reflns_limit_l_max 32
_diffrn_reflns_limit_l_min -33
_diffrn_reflns_number 34749
_diffrn_reflns_point_group_measured_fraction_full 0.999
_diffrn_reflns_point_group_measured_fraction_max 0.999
_diffrn_reflns_theta_full 67.679
_diffrn_reflns_theta_max 70.025
_diffrn_reflns_theta_min 6.122
_exptl_absorpt_coefficient_mu 0.566
_exptl_absorpt_correction_type none
_exptl_crystal_colour colourless
_exptl_crystal_colour_primary colourless
_exptl_crystal_density_diffrn 1.012
_exptl_crystal_description block
_exptl_crystal_F_000 1452
_refine_diff_density_max 0.095
_refine_diff_density_min -0.111
_refine_diff_density_rms 0.025
_refine_ls_abs_structure_details
;
 Flack x determined using 605 quotients [(I+)-(I-)]/[(I+)+(I-)]
 (Parsons, Flack and Wagner, Acta Cryst. B69 (2013) 249-259).
;
_refine_ls_abs_structure_Flack 0.45(13)
_refine_ls_extinction_method none
_refine_ls_goodness_of_fit_ref 1.021
_refine_ls_hydrogen_treatment mixed
_refine_ls_matrix_type full
_refine_ls_number_parameters 166
_refine_ls_number_reflns 2862
_refine_ls_number_restraints 0
_refine_ls_restrained_S_all 1.021
_refine_ls_R_factor_all 0.0743
_refine_ls_R_factor_gt 0.0421
_refine_ls_shift/su_max 0.000
_refine_ls_shift/su_mean 0.000
_refine_ls_structure_factor_coef Fsqd
_refine_ls_weighting_details 'w=1/[\s^2^(Fo^2^)+(0.0573P)^2^+0.2696P] where P=(Fo^2^+2Fc^2^)/3'
_refine_ls_weighting_scheme calc
_refine_ls_wR_factor_gt 0.0986
_refine_ls_wR_factor_ref 0.1133
_reflns_Friedel_coverage 0.637
_reflns_Friedel_fraction_full 1.000
_reflns_Friedel_fraction_max 1.000
_reflns_number_gt 1940
_reflns_number_total 2862
_reflns_threshold_expression 'I > 2\s(I)'
_cod_data_source_file aw5017sup1.cif
_cod_data_source_block DPEN1-INA2
_cod_original_cell_volume 4516(2)
_cod_database_code 2108388
_shelx_shelxl_version_number 2014/7
_shelx_space_group_comment
;
The symmetry employed for this shelxl refinement is uniquely defined
by the following loop, which should always be used as a source of
symmetry information in preference to the above space-group names.
They are only intended as comments.
;
_olex2_refinement_description
;
1. Fixed Uiso
 At 1.2 times of:
  All C(H) groups
2.a Ternary CH refined with riding coordinates:
 C13(H13)
2.b Aromatic/amide H refined with riding coordinates:
 C12(H12), C7(H7), C8(H8), C9(H9), C10(H10), C2(H2), C1(H1), C5(H5), C4(H4)
;
_platon_squeeze_void_probe_radius 1.20
_olex2_submission_special_instructions 'No special instructions were received'

loop_
_space_group_symop_operation_xyz
'x, y, z'
'x-y, x, z+5/6'
'-y, x-y, z+2/3'
'-x, -y, z+1/2'
'-x+y, -x, z+1/3'
'y, -x+y, z+1/6'
'-y, -x, -z+1/6'
'x-y, -y, -z'
'x, x-y, -z+5/6'
'y, x, -z+2/3'
'-x+y, y, -z+1/2'
'-x, -x+y, -z+1/3'

loop_
_atom_site_label
_atom_site_type_symbol
_atom_site_fract_x
_atom_site_fract_y
_atom_site_fract_z
_atom_site_U_iso_or_equiv
_atom_site_adp_type
_atom_site_occupancy
_atom_site_site_symmetry_order
_atom_site_calc_flag
_atom_site_refinement_flags_posn
N2 N 0.45838(18) 0.1044(2) 0.52518(7) 0.0460(5) Uani 1 1 d .
C13 C 0.3352(2) 0.0398(2) 0.52234(7) 0.0441(6) Uani 1 1 d .
H13 H 0.3082 -0.0063 0.5521 0.053 Uiso 1 1 calc R
C11 C 0.2865(2) 0.1146(2) 0.52192(8) 0.0503(7) Uani 1 1 d .
C12 C 0.3315(3) 0.2090(2) 0.49233(8) 0.0593(8) Uani 1 1 d .
H12 H 0.3909 0.2245 0.4716 0.071 Uiso 1 1 calc R
C7 C 0.2894(3) 0.2788(3) 0.49357(10) 0.0777(11) Uani 1 1 d .
H7 H 0.3220 0.3433 0.4746 0.093 Uiso 1 1 calc R
C8 C 0.2002(4) 0.2549(4) 0.52221(13) 0.0948(12) Uani 1 1 d .
H8 H 0.1710 0.3025 0.5225 0.114 Uiso 1 1 calc R
C9 C 0.1531(4) 0.1611(4) 0.55075(16) 0.1033(13) Uani 1 1 d .
H9 H 0.0908 0.1440 0.5698 0.124 Uiso 1 1 calc R
C10 C 0.1977(3) 0.0922(3) 0.55126(11) 0.0747(9) Uani 1 1 d .
H10 H 0.1674 0.0300 0.5717 0.090 Uiso 1 1 calc R
O1 O 0.5498(2) 0.3887(2) 0.39974(7) 0.0906(8) Uani 1 1 d .
O2 O 0.5103(2) 0.5136(3) 0.42527(8) 0.1048(10) Uani 1 1 d .
N1 N 0.7383(2) 0.5002(2) 0.56347(8) 0.0651(7) Uani 1 1 d .
C6 C 0.5553(3) 0.4562(3) 0.42988(9) 0.0614(8) Uani 1 1 d .
C3 C 0.6193(2) 0.4708(2) 0.47701(8) 0.0539(7) Uani 1 1 d .
C2 C 0.6211(3) 0.5390(3) 0.51406(10) 0.0738(10) Uani 1 1 d .
H2 H 0.5821 0.5772 0.5108 0.089 Uiso 1 1 calc R
C1 C 0.6816(3) 0.5503(3) 0.55635(10) 0.0765(10) Uani 1 1 d .
H1 H 0.6817 0.5966 0.5811 0.092 Uiso 1 1 calc R
C5 C 0.7351(3) 0.4335(3) 0.52789(10) 0.0710(9) Uani 1 1 d .
H5 H 0.7743 0.3959 0.5324 0.085 Uiso 1 1 calc R
C4 C 0.6770(3) 0.4163(3) 0.48445(9) 0.0650(8) Uani 1 1 d .
H4 H 0.6773 0.3683 0.4606 0.078 Uiso 1 1 calc R
H2A H 0.478(2) 0.169(3) 0.5465(10) 0.066(8) Uiso 1 1 d .
H2B H 0.488(2) 0.060(2) 0.5450(11) 0.074(9) Uiso 1 1 d .
H2C H 0.494(3) 0.123(3) 0.4931(12) 0.084(10) Uiso 1 1 d .

loop_
_atom_site_aniso_label
_atom_site_aniso_U_11
_atom_site_aniso_U_22
_atom_site_aniso_U_33
_atom_site_aniso_U_23
_atom_site_aniso_U_13
_atom_site_aniso_U_12
N2 0.0584(15) 0.0467(13) 0.0285(9) -0.0020(10) -0.0019(9) 0.0229(12)
C13 0.0575(17) 0.0445(15) 0.0229(9) 0.0013(9) 0.0018(10) 0.0200(13)
C11 0.0669(18) 0.0555(17) 0.0313(11) -0.0055(12) -0.0033(12) 0.0326(15)
C12 0.085(2) 0.0624(19) 0.0342(12) -0.0019(12) -0.0064(13) 0.0399(18)
C7 0.126(3) 0.080(2) 0.0471(15) -0.0005(15) -0.0103(18) 0.066(2)
C8 0.133(4) 0.109(3) 0.083(2) 0.002(2) -0.008(2) 0.091(3)
C9 0.108(3) 0.134(4) 0.098(3) 0.007(3) 0.024(2) 0.083(3)
C10 0.085(2) 0.082(2) 0.0671(17) 0.0087(16) 0.0175(16) 0.049(2)
O1 0.135(2) 0.118(2) 0.0490(11) -0.0331(12) -0.0425(12) 0.0857(18)
O2 0.134(2) 0.143(2) 0.0788(16) -0.0435(15) -0.0552(16) 0.101(2)
N1 0.0586(16) 0.0864(18) 0.0429(11) -0.0057(12) -0.0124(11) 0.0307(15)
C6 0.066(2) 0.075(2) 0.0408(13) -0.0035(14) -0.0139(13) 0.0342(18)
C3 0.0509(17) 0.0662(18) 0.0383(12) -0.0033(12) -0.0073(12) 0.0246(15)
C2 0.078(2) 0.107(3) 0.0518(15) -0.0256(16) -0.0209(15) 0.057(2)
C1 0.080(2) 0.106(3) 0.0477(15) -0.0285(16) -0.0209(15) 0.050(2)
C5 0.078(2) 0.084(2) 0.0515(15) -0.0109(15) -0.0174(14) 0.0413(19)
C4 0.073(2) 0.080(2) 0.0443(14) -0.0136(14) -0.0149(14) 0.0403(19)

loop_
_atom_type_symbol
_atom_type_description
_atom_type_scat_dispersion_real
_atom_type_scat_dispersion_imag
_atom_type_scat_source
C C 0.0181 0.0091 'International Tables Vol C Tables 4.2.6.8 and 6.1.1.4'
H H 0.0000 0.0000 'International Tables Vol C Tables 4.2.6.8 and 6.1.1.4'
N N 0.0311 0.0180 'International Tables Vol C Tables 4.2.6.8 and 6.1.1.4'
O O 0.0492 0.0322 'International Tables Vol C Tables 4.2.6.8 and 6.1.1.4'

loop_
_geom_angle_atom_site_label_1
_geom_angle_atom_site_label_2
_geom_angle_atom_site_label_3
_geom_angle
_geom_angle_site_symmetry_1
_geom_angle_site_symmetry_3
C13 N2 H2A 106.6(17) . .
C13 N2 H2B 110.1(16) . .
C13 N2 H2C 113.0(19) . .
H2A N2 H2B 103(2) . .
H2A N2 H2C 114(2) . .
H2B N2 H2C 109(2) . .
N2 C13 C13 111.41(14) . 8_556
N2 C13 H13 107.5 . .
N2 C13 C11 111.4(2) . .
C13 C13 H13 107.5 8_556 .
C11 C13 C13 111.45(15) . 8_556
C11 C13 H13 107.5 . .
C12 C11 C13 120.8(2) . .
C10 C11 C13 120.4(3) . .
C10 C11 C12 118.8(3) . .
C11 C12 H12 119.8 . .
C7 C12 C11 120.4(3) . .
C7 C12 H12 119.8 . .
C12 C7 H7 119.8 . .
C8 C7 C12 120.4(3) . .
C8 C7 H7 119.8 . .
C7 C8 H8 119.9 . .
C7 C8 C9 120.1(4) . .
C9 C8 H8 119.9 . .
C8 C9 H9 120.0 . .
C8 C9 C10 120.0(4) . .
C10 C9 H9 120.0 . .
C11 C10 C9 120.2(3) . .
C11 C10 H10 119.9 . .
C9 C10 H10 119.9 . .
C1 N1 C5 116.6(2) . .
O1 C6 O2 124.6(3) . .
O1 C6 C3 118.6(3) . .
O2 C6 C3 116.7(3) . .
C2 C3 C6 121.3(3) . .
C4 C3 C6 121.3(3) . .
C4 C3 C2 117.4(2) . .
C3 C2 H2 120.4 . .
C3 C2 C1 119.1(3) . .
C1 C2 H2 120.4 . .
N1 C1 C2 124.0(3) . .
N1 C1 H1 118.0 . .
C2 C1 H1 118.0 . .
N1 C5 H5 118.0 . .
N1 C5 C4 123.9(3) . .
C4 C5 H5 118.0 . .
C3 C4 C5 119.0(3) . .
C3 C4 H4 120.5 . .
C5 C4 H4 120.5 . .

loop_
_geom_bond_atom_site_label_1
_geom_bond_atom_site_label_2
_geom_bond_distance
_geom_bond_site_symmetry_2
N2 C13 1.481(3) .
N2 H2A 0.99(3) .
N2 H2B 1.05(3) .
N2 H2C 0.97(3) .
C13 C13 1.544(4) 8_556
C13 H13 0.9800 .
C13 C11 1.494(4) .
C11 C12 1.389(4) .
C11 C10 1.364(4) .
C12 H12 0.9300 .
C12 C7 1.356(4) .
C7 H7 0.9300 .
C7 C8 1.354(5) .
C8 H8 0.9300 .
C8 C9 1.367(6) .
C9 H9 0.9300 .
C9 C10 1.373(5) .
C10 H10 0.9300 .
O1 C6 1.217(3) .
O2 C6 1.236(3) .
N1 C1 1.295(4) .
N1 C5 1.323(4) .
C6 C3 1.512(3) .
C3 C2 1.373(4) .
C3 C4 1.362(4) .
C2 H2 0.9300 .
C2 C1 1.385(4) .
C1 H1 0.9300 .
C5 H5 0.9300 .
C5 C4 1.380(4) .
C4 H4 0.9300 .

loop_
_geom_torsion_atom_site_label_1
_geom_torsion_atom_site_label_2
_geom_torsion_atom_site_label_3
_geom_torsion_atom_site_label_4
_geom_torsion
_geom_torsion_site_symmetry_1
N2 C13 C11 C12 45.0(3) .
N2 C13 C11 C10 -134.0(2) .
C13 C13 C11 C12 -80.1(3) 8_556
C13 C13 C11 C10 101.0(3) 8_556
C13 C11 C12 C7 -177.5(2) .
C13 C11 C10 C9 -179.9(3) .
C11 C12 C7 C8 -2.6(5) .
C12 C11 C10 C9 1.1(5) .
C12 C7 C8 C9 1.1(5) .
C7 C8 C9 C10 1.5(6) .
C8 C9 C10 C11 -2.5(6) .
C10 C11 C12 C7 1.5(4) .
O1 C6 C3 C2 -174.8(3) .
O1 C6 C3 C4 4.9(4) .
O2 C6 C3 C2 4.1(5) .
O2 C6 C3 C4 -176.2(3) .
N1 C5 C4 C3 0.2(5) .
C6 C3 C2 C1 -179.5(3) .
C6 C3 C4 C5 179.3(3) .
C3 C2 C1 N1 0.3(6) .
C2 C3 C4 C5 -1.0(4) .
C1 N1 C5 C4 0.9(5) .
C5 N1 C1 C2 -1.1(5) .
C4 C3 C2 C1 0.8(5) .

loop_
_platon_squeeze_void_nr
_platon_squeeze_void_average_x
_platon_squeeze_void_average_y
_platon_squeeze_void_average_z
_platon_squeeze_void_volume
_platon_squeeze_void_count_electrons
_platon_squeeze_void_content
1 0.025 0.898 0.095 1390 255 ' '

_cod_database_fobs_code 2108388
